data_2210430
loop_
_publ_author_name
'Zhang, Hai-Yue'
'Chang, De-Wu'
'Mu, Shi-Cheng'
'Zhou, Li-Na'
'Chen, Wei'

_publ_section_title
;
 8-(Pyrimidin-2-ylsulfanylmethyl)quinoline
;
_journal_coeditor_code XU2075
_journal_issue 9
_journal_name_full 'Acta Crystallographica Section E'
_journal_page_first o3808
_journal_page_last o3809
_journal_paper_doi 10.1107/S1600536806027462
_journal_volume 62
_journal_year 2006
_chemical_formula_iupac 'C14 H11 N3 S'
_chemical_formula_moiety 'C14 H11 N3 S'
_chemical_formula_sum 'C14 H11 N3 S'
_chemical_formula_weight 253.33
_chemical_name_systematic
;
8-(Pyrimidin-2-ylsulfanylmethyl)quinoline
;
_space_group_IT_number 14
_symmetry_cell_setting monoclinic
_symmetry_space_group_name_Hall '-P 2ybc'
_symmetry_space_group_name_H-M 'P 1 21/c 1'
_atom_sites_solution_hydrogens geom
_atom_sites_solution_primary direct
_atom_sites_solution_secondary difmap
_audit_creation_method SHELXL-97
_cell_angle_alpha 90.00
_cell_angle_beta 96.60(3)
_cell_angle_gamma 90.00
_cell_formula_units_Z 4
_cell_length_a 9.5743(19)
_cell_length_b 8.0531(16)
_cell_length_c 15.951(3)
_cell_measurement_reflns_used 8864
_cell_measurement_temperature 293(2)
_cell_measurement_theta_max 27.5
_cell_measurement_theta_min 3.1
_cell_volume 1221.7(4)
_computing_cell_refinement RAPID-AUTO
_computing_data_collection 'RAPID-AUTO (Rigaku/MSC, 2004)'
_computing_data_reduction RAPID-AUTO
_computing_molecular_graphics 'ORTEPII (Johnson, 1976)'
_computing_publication_material 'CrystalStructure (Rigaku/MSC, 2004)'
_computing_structure_refinement 'SHELXL97 (Sheldrick, 1997)'
_computing_structure_solution 'SHELXS97 (Sheldrick, 1997)'
_diffrn_ambient_temperature 293(2)
_diffrn_measured_fraction_theta_full 1.00
_diffrn_measured_fraction_theta_max 1.00
_diffrn_measurement_device_type 'Rigaku R-AXIS RAPID IP area-detector'
_diffrn_measurement_method \w
_diffrn_radiation_monochromator graphite
_diffrn_radiation_source 'rotating anode'
_diffrn_radiation_type MoK\a
_diffrn_radiation_wavelength 0.71073
_diffrn_reflns_av_R_equivalents 0.051
_diffrn_reflns_av_sigmaI/netI 0.042
_diffrn_reflns_limit_h_max 11
_diffrn_reflns_limit_h_min -11
_diffrn_reflns_limit_k_max 9
_diffrn_reflns_limit_k_min -9
_diffrn_reflns_limit_l_max 19
_diffrn_reflns_limit_l_min -19
_diffrn_reflns_number 9759
_diffrn_reflns_theta_full 25.5
_diffrn_reflns_theta_max 25.5
_diffrn_reflns_theta_min 3.1
_diffrn_standards_interval_count 0
_diffrn_standards_interval_time 0
_diffrn_standards_number 0
_exptl_absorpt_coefficient_mu 0.248
_exptl_absorpt_correction_T_max 0.980
_exptl_absorpt_correction_T_min 0.915
_exptl_absorpt_correction_type multi-scan
_exptl_absorpt_process_details '(ABSCOR; Higashi, 1995)'
_exptl_crystal_colour yellow
_exptl_crystal_density_diffrn 1.377
_exptl_crystal_density_method 'not measured'
_exptl_crystal_description block
_exptl_crystal_F_000 528
_exptl_crystal_size_max 0.33
_exptl_crystal_size_mid 0.14
_exptl_crystal_size_min 0.08
_refine_diff_density_max 0.18
_refine_diff_density_min -0.28
_refine_ls_extinction_method none
_refine_ls_goodness_of_fit_ref 1.016
_refine_ls_hydrogen_treatment constr
_refine_ls_matrix_type full
_refine_ls_number_parameters 163
_refine_ls_number_reflns 2269
_refine_ls_number_restraints 0
_refine_ls_restrained_S_all 1.016
_refine_ls_R_factor_all 0.045
_refine_ls_R_factor_gt 0.036
_refine_ls_shift/su_max 0.000
_refine_ls_shift/su_mean 0.000
_refine_ls_structure_factor_coef Fsqd
_refine_ls_weighting_details 'calc w=1/[\s^2^(Fo^2^)+(0.0549P)^2^+0.1251P] where P=(Fo^2^+2Fc^2^)/3'
_refine_ls_weighting_scheme calc
_refine_ls_wR_factor_gt 0.091
_refine_ls_wR_factor_ref 0.095
_reflns_number_gt 1889
_reflns_number_total 2269
_reflns_threshold_expression I>2\s(I)
_cod_data_source_file xu2075.cif
_cod_data_source_block I
_cod_original_cell_volume 1221.8(4)
_cod_original_sg_symbol_H-M 'P 21/c'
_cod_database_code 2210430
_cod_database_fobs_code 2210430

loop_
_symmetry_equiv_pos_as_xyz
'x, y, z'
'-x, y+1/2, -z+1/2'
'-x, -y, -z'
'x, -y-1/2, z-1/2'

loop_
_atom_site_type_symbol
_atom_site_label
_atom_site_fract_x
_atom_site_fract_y
_atom_site_fract_z
_atom_site_U_iso_or_equiv
_atom_site_adp_type
_atom_site_calc_flag
_atom_site_refinement_flags
_atom_site_occupancy
S S1 0.88138(4) 0.14844(5) 0.40183(3) 0.05089(16) Uani d . 1
N N1 0.61030(14) -0.12236(16) 0.38185(8) 0.0487(3) Uani d . 1
N N2 0.84663(13) 0.47121(17) 0.43681(8) 0.0495(3) Uani d . 1
N N3 0.99903(14) 0.39636(19) 0.33502(9) 0.0562(4) Uani d . 1
C C1 0.33270(18) -0.1042(3) 0.30630(10) 0.0602(5) Uani d . 1
H H1B 0.2403 -0.0993 0.2809 0.072 Uiso calc R 1
C C2 0.4087(2) -0.2445(2) 0.30101(11) 0.0636(5) Uani d . 1
H H2B 0.3698 -0.3369 0.2721 0.076 Uiso calc R 1
C C3 0.54729(19) -0.2475(2) 0.34007(11) 0.0583(4) Uani d . 1
H H3B 0.5985 -0.3448 0.3362 0.070 Uiso calc R 1
C C4 0.53453(15) 0.01958(19) 0.38758(8) 0.0418(3) Uani d . 1
C C5 0.39362(16) 0.0352(2) 0.35036(9) 0.0492(4) Uani d . 1
C C6 0.32078(19) 0.1858(3) 0.35887(12) 0.0630(5) Uani d . 1
H H6A 0.2281 0.1969 0.3348 0.076 Uiso calc R 1
C C7 0.3864(2) 0.3141(3) 0.40217(12) 0.0682(5) Uani d . 1
H H7A 0.3381 0.4130 0.4076 0.082 Uiso calc R 1
C C8 0.52644(19) 0.2996(2) 0.43889(11) 0.0590(4) Uani d . 1
H H8A 0.5693 0.3895 0.4680 0.071 Uiso calc R 1
C C9 0.60096(16) 0.15650(18) 0.43280(9) 0.0444(4) Uani d . 1
C C10 0.74862(17) 0.1396(2) 0.47436(9) 0.0485(4) Uani d . 1
H H10A 0.7574 0.0346 0.5043 0.058 Uiso calc R 1
H H10B 0.7668 0.2276 0.5157 0.058 Uiso calc R 1
C C11 0.90997(15) 0.36251(19) 0.39118(9) 0.0422(3) Uani d . 1
C C12 0.87589(18) 0.6304(2) 0.42341(12) 0.0587(4) Uani d . 1
H H12A 0.8337 0.7111 0.4538 0.070 Uiso calc R 1
C C13 0.9646(2) 0.6805(2) 0.36739(13) 0.0671(5) Uani d . 1
H H13A 0.9834 0.7922 0.3590 0.081 Uiso calc R 1
C C14 1.02458(19) 0.5581(3) 0.32415(12) 0.0653(5) Uani d . 1
H H14A 1.0857 0.5884 0.2855 0.078 Uiso calc R 1

loop_
_atom_site_aniso_label
_atom_site_aniso_U_11
_atom_site_aniso_U_22
_atom_site_aniso_U_33
_atom_site_aniso_U_12
_atom_site_aniso_U_13
_atom_site_aniso_U_23
S1 0.0488(3) 0.0422(2) 0.0631(3) 0.00226(16) 0.01248(18) -0.00604(17)
N1 0.0487(7) 0.0466(8) 0.0506(7) 0.0026(6) 0.0049(6) -0.0034(6)
N2 0.0425(7) 0.0441(8) 0.0613(8) 0.0040(6) 0.0036(6) -0.0036(6)
N3 0.0473(7) 0.0637(9) 0.0587(8) -0.0051(7) 0.0108(6) -0.0010(7)
C1 0.0447(9) 0.0829(13) 0.0517(9) -0.0076(9) 0.0002(7) -0.0004(9)
C2 0.0629(11) 0.0689(12) 0.0585(10) -0.0122(9) 0.0056(8) -0.0148(9)
C3 0.0611(11) 0.0518(10) 0.0616(10) 0.0000(8) 0.0058(8) -0.0114(8)
C4 0.0423(8) 0.0459(8) 0.0382(7) 0.0005(6) 0.0093(6) 0.0043(6)
C5 0.0430(8) 0.0602(10) 0.0458(8) 0.0004(7) 0.0105(6) 0.0066(7)
C6 0.0445(9) 0.0743(13) 0.0717(11) 0.0124(9) 0.0128(8) 0.0106(10)
C7 0.0624(12) 0.0566(11) 0.0890(13) 0.0157(9) 0.0240(10) 0.0027(10)
C8 0.0611(10) 0.0503(10) 0.0691(10) 0.0002(8) 0.0222(9) -0.0066(8)
C9 0.0486(8) 0.0452(9) 0.0412(7) -0.0011(6) 0.0131(6) 0.0019(6)
C10 0.0541(9) 0.0474(9) 0.0441(7) -0.0064(7) 0.0059(7) -0.0002(6)
C11 0.0325(7) 0.0467(9) 0.0457(7) 0.0025(6) -0.0021(6) -0.0004(6)
C12 0.0504(9) 0.0448(10) 0.0784(11) 0.0068(7) -0.0031(8) -0.0017(8)
C13 0.0644(11) 0.0515(11) 0.0824(13) -0.0047(9) -0.0044(10) 0.0129(9)
C14 0.0575(10) 0.0733(13) 0.0650(10) -0.0168(9) 0.0058(8) 0.0137(10)

loop_
_atom_type_symbol
_atom_type_description
_atom_type_scat_dispersion_real
_atom_type_scat_dispersion_imag
_atom_type_scat_source
C C 0.0033 0.0016 'International Tables Vol C Tables 4.2.6.8 and 6.1.1.4'
H H 0.0000 0.0000 'International Tables Vol C Tables 4.2.6.8 and 6.1.1.4'
N N 0.0061 0.0033 'International Tables Vol C Tables 4.2.6.8 and 6.1.1.4'
O O 0.0106 0.0060 'International Tables Vol C Tables 4.2.6.8 and 6.1.1.4'
S S 0.1246 0.1234 'International Tables Vol C Tables 4.2.6.8 and 6.1.1.4'

loop_
_geom_angle_atom_site_label_1
_geom_angle_atom_site_label_2
_geom_angle_atom_site_label_3
_geom_angle
_geom_angle_publ_flag
C11 S1 C10 103.20(7) yes
C3 N1 C4 117.37(14) ?
C11 N2 C12 115.32(14) ?
C11 N3 C14 115.20(15) ?
C2 C1 C5 120.01(16) ?
C2 C1 H1B 120.0 ?
C5 C1 H1B 120.0 ?
C1 C2 C3 118.41(17) ?
C1 C2 H2B 120.8 ?
C3 C2 H2B 120.8 ?
N1 C3 C2 124.66(17) ?
N1 C3 H3B 117.7 ?
C2 C3 H3B 117.7 ?
N1 C4 C5 122.36(14) ?
N1 C4 C9 118.19(13) ?
C5 C4 C9 119.45(14) ?
C6 C5 C4 119.51(16) ?
C6 C5 C1 123.30(16) ?
C4 C5 C1 117.19(16) ?
C7 C6 C5 119.87(17) ?
C7 C6 H6A 120.1 ?
C5 C6 H6A 120.1 ?
C6 C7 C8 120.84(18) ?
C6 C7 H7A 119.6 ?
C8 C7 H7A 119.6 ?
C9 C8 C7 121.50(17) ?
C9 C8 H8A 119.3 ?
C7 C8 H8A 119.3 ?
C8 C9 C4 118.83(15) ?
C8 C9 C10 121.34(15) ?
C4 C9 C10 119.81(13) ?
C9 C10 S1 114.13(10) ?
C9 C10 H10A 108.7 ?
S1 C10 H10A 108.7 ?
C9 C10 H10B 108.7 ?
S1 C10 H10B 108.7 ?
H10A C10 H10B 107.6 ?
N2 C11 N3 126.90(15) ?
N2 C11 S1 120.50(12) ?
N3 C11 S1 112.59(11) ?
N2 C12 C13 123.18(17) ?
N2 C12 H12A 118.4 ?
C13 C12 H12A 118.4 ?
C12 C13 C14 116.59(18) ?
C12 C13 H13A 121.7 ?
C14 C13 H13A 121.7 ?
N3 C14 C13 122.81(17) ?
N3 C14 H14A 118.6 ?
C13 C14 H14A 118.6 ?

loop_
_geom_bond_atom_site_label_1
_geom_bond_atom_site_label_2
_geom_bond_distance
_geom_bond_publ_flag
S1 C10 1.8159(16) yes
S1 C11 1.7568(16) yes
N1 C3 1.316(2) ?
N1 C4 1.3626(19) ?
N2 C11 1.329(2) ?
N2 C12 1.335(2) ?
N3 C11 1.334(2) ?
N3 C14 1.341(2) ?
C1 C2 1.352(3) ?
C1 C5 1.414(2) ?
C1 H1B 0.9300 ?
C2 C3 1.400(3) ?
C2 H2B 0.9300 ?
C3 H3B 0.9300 ?
C4 C5 1.416(2) ?
C4 C9 1.427(2) ?
C5 C6 1.414(3) ?
C6 C7 1.357(3) ?
C6 H6A 0.9300 ?
C7 C8 1.405(3) ?
C7 H7A 0.9300 ?
C8 C9 1.365(2) ?
C8 H8A 0.9300 ?
C9 C10 1.497(2) yes
C10 H10A 0.9700 ?
C10 H10B 0.9700 ?
C12 C13 1.363(3) ?
C12 H12A 0.9300 ?
C13 C14 1.366(3) ?
C13 H13A 0.9300 ?
C14 H14A 0.9300 ?

loop_
_geom_torsion_atom_site_label_1
_geom_torsion_atom_site_label_2
_geom_torsion_atom_site_label_3
_geom_torsion_atom_site_label_4
_geom_torsion
C5 C1 C2 C3 0.1(3)
C4 N1 C3 C2 0.3(2)
C1 C2 C3 N1 -0.2(3)
C3 N1 C4 C5 -0.2(2)
C3 N1 C4 C9 179.86(13)
N1 C4 C5 C6 179.82(14)
C9 C4 C5 C6 -0.3(2)
N1 C4 C5 C1 0.1(2)
C9 C4 C5 C1 -179.96(13)
C2 C1 C5 C6 -179.76(16)
C2 C1 C5 C4 -0.1(2)
C4 C5 C6 C7 0.3(2)
C1 C5 C6 C7 179.97(16)
C5 C6 C7 C8 0.0(3)
C6 C7 C8 C9 -0.4(3)
C7 C8 C9 C4 0.4(2)
C7 C8 C9 C10 -178.01(15)
N1 C4 C9 C8 179.85(13)
C5 C4 C9 C8 -0.1(2)
N1 C4 C9 C10 -1.74(19)
C5 C4 C9 C10 178.34(12)
C8 C9 C10 S1 -105.60(15)
C4 C9 C10 S1 76.04(15)
C11 S1 C10 C9 85.11(12)
C12 N2 C11 N3 0.6(2)
C12 N2 C11 S1 -179.89(11)
C14 N3 C11 N2 -0.6(2)
C14 N3 C11 S1 179.87(12)
C10 S1 C11 N2 4.66(14)
C10 S1 C11 N3 -175.79(11)
C11 N2 C12 C13 -0.2(2)
N2 C12 C13 C14 -0.1(3)
C11 N3 C14 C13 0.2(3)
C12 C13 C14 N3 0.1(3)

loop_
_cod_related_entry_id
_cod_related_entry_database
_cod_related_entry_code
1 ChemSpider 15992837
